data_7019922
loop_
_publ_author_name
'Rankin, Matthew A.'
'Cummins, Christopher C.'

_publ_section_title
;
 Terminal phosphinidene formation via tantalaziridine complexes.
;
_journal_issue 32
_journal_name_full 'Dalton transactions (Cambridge, England : 2003)'
_journal_page_first 9615
_journal_page_last 9618
_journal_paper_doi 10.1039/c2dt31082a
_journal_volume 41
_journal_year 2012
_chemical_formula_sum 'C39.5 H61 Cl3.25 N3 Ta'
_chemical_formula_weight 874.08
_chemical_name_common (Ar(CH2tBu)N)3TaCl2
_chemical_name_systematic
;
?
;
_space_group_IT_number 15
_symmetry_cell_setting monoclinic
_symmetry_space_group_name_Hall '-C 2yc'
_symmetry_space_group_name_H-M 'C 1 2/c 1'
_atom_sites_solution_hydrogens geom
_atom_sites_solution_primary direct
_atom_sites_solution_secondary difmap
_audit_creation_method SHELXL-97
_cell_angle_alpha 90.00
_cell_angle_beta 108.0310(10)
_cell_angle_gamma 90.00
_cell_formula_units_Z 8
_cell_length_a 22.3937(19)
_cell_length_b 13.1868(11)
_cell_length_c 29.573(3)
_cell_measurement_reflns_used 9830
_cell_measurement_temperature 100(2)
_cell_measurement_theta_max 31.02
_cell_measurement_theta_min 2.60
_cell_volume 8304.1(13)
_computing_cell_refinement 'SAINT 7.46A (Bruker-AXS, 2009)'
_computing_data_collection 'APEX2 v2009.9.0 (Bruker-AXS, 2009)'
_computing_data_reduction 'SAINT 7.46A (Bruker-AXS, 2009)'
_computing_molecular_graphics 'Bruker SHELXTL'
_computing_publication_material 'Bruker SHELXTL'
_computing_structure_refinement 'SHELXL-97 (Sheldrick, 2009)'
_computing_structure_solution 'SHELXS-97 (Sheldrick, 2009)'
_diffrn_ambient_temperature 100(2)
_diffrn_detector_area_resol_mean 8.3
_diffrn_measured_fraction_theta_full 0.997
_diffrn_measured_fraction_theta_max 0.997
_diffrn_measurement_device_type 'Bruker Smart APEX-II CCD'
_diffrn_measurement_method 'omega and phi scans'
_diffrn_radiation_monochromator graphite
_diffrn_radiation_source 'fine-focus sealed tube'
_diffrn_radiation_type MoK\a
_diffrn_radiation_wavelength 0.71073
_diffrn_reflns_av_R_equivalents 0.0445
_diffrn_reflns_av_sigmaI/netI 0.0244
_diffrn_reflns_limit_h_max 30
_diffrn_reflns_limit_h_min -31
_diffrn_reflns_limit_k_max 18
_diffrn_reflns_limit_k_min -18
_diffrn_reflns_limit_l_max 41
_diffrn_reflns_limit_l_min -41
_diffrn_reflns_number 103293
_diffrn_reflns_theta_full 29.57
_diffrn_reflns_theta_max 29.57
_diffrn_reflns_theta_min 1.45
_exptl_absorpt_coefficient_mu 2.886
_exptl_absorpt_correction_T_max 0.5096
_exptl_absorpt_correction_T_min 0.3633
_exptl_absorpt_correction_type multi-scan
_exptl_absorpt_process_details 'SADABS (Sheldrick, 2009)'
_exptl_crystal_colour yellow
_exptl_crystal_density_diffrn 1.398
_exptl_crystal_density_method 'not measured'
_exptl_crystal_description shard
_exptl_crystal_F_000 3578
_exptl_crystal_size_max 0.44
_exptl_crystal_size_mid 0.32
_exptl_crystal_size_min 0.27
_platon_squeeze_details
; The unit cell contains 2 molecules of chloroform and 2 molecules of
methylene chloride which have been treated as a diffuse contribution
to the overall scattering without specific atom positions by SQUEEZE/
PLATON.
;
_refine_diff_density_max 2.234
_refine_diff_density_min -0.764
_refine_diff_density_rms 0.128
_refine_ls_extinction_method none
_refine_ls_goodness_of_fit_ref 1.067
_refine_ls_hydrogen_treatment constr
_refine_ls_matrix_type full
_refine_ls_number_parameters 421
_refine_ls_number_reflns 11619
_refine_ls_number_restraints 0
_refine_ls_restrained_S_all 1.067
_refine_ls_R_factor_all 0.0387
_refine_ls_R_factor_gt 0.0347
_refine_ls_shift/su_max 0.001
_refine_ls_shift/su_mean 0.000
_refine_ls_structure_factor_coef Fsqd
_refine_ls_weighting_details 'calc w=1/[\s^2^(Fo^2^)+(0.0318P)^2^+66.5885P] where P=(Fo^2^+2Fc^2^)/3'
_refine_ls_weighting_scheme calc
_refine_ls_wR_factor_gt 0.0855
_refine_ls_wR_factor_ref 0.0873
_reflns_number_gt 10572
_reflns_number_total 11619
_reflns_threshold_expression >2sigma(I)
_cod_data_source_file c2dt31082a.txt
_cod_data_source_block 09187p_e
_cod_depositor_comments
;
The following automatic conversions were performed:

'_symmetry_cell_setting' value 'Monoclinic' changed to 'monoclinic'
according to /home/saulius/struct/CIF-dictionaries/cif_core.dic
dictionary named 'cif_core.dic' version 2.4.1 from 2010-06-29.

Automatic conversion script
Id: cif_fix_values 1891 2012-01-12 08:04:46Z andrius 
;
_cod_original_cell_volume 8304.0(12)
_cod_original_sg_symbol_H-M C2/c
_cod_original_formula_sum 'C39.50 H61 Cl3.25 N3 Ta'
_cod_database_code 7019922

loop_
_symmetry_equiv_pos_as_xyz
'x, y, z'
'-x, y, -z+1/2'
'x+1/2, y+1/2, z'
'-x+1/2, y+1/2, -z+1/2'
'-x, -y, -z'
'x, -y, z-1/2'
'-x+1/2, -y+1/2, -z'
'x+1/2, -y+1/2, z-1/2'

loop_
_atom_site_label
_atom_site_type_symbol
_atom_site_fract_x
_atom_site_fract_y
_atom_site_fract_z
_atom_site_U_iso_or_equiv
_atom_site_adp_type
_atom_site_occupancy
_atom_site_symmetry_multiplicity
_atom_site_calc_flag
_atom_site_refinement_flags
Ta1 Ta 0.362754(6) 0.221840(9) 0.119662(4) 0.01478(4) Uani 1 1 d .
Cl1 Cl 0.39517(4) 0.23591(7) 0.20630(3) 0.02552(16) Uani 1 1 d .
N1 N 0.44282(14) 0.1527(2) 0.12729(12) 0.0266(6) Uani 1 1 d .
Cl2 Cl 0.33193(4) 0.20079(6) 0.03384(3) 0.02181(15) Uani 1 1 d .
N2 N 0.28826(14) 0.1431(2) 0.11896(10) 0.0217(6) Uani 1 1 d .
N3 N 0.35553(14) 0.3685(2) 0.11414(12) 0.0274(7) Uani 1 1 d .
C11 C 0.49592(17) 0.2037(3) 0.11953(13) 0.0246(7) Uani 1 1 d .
C12 C 0.54518(17) 0.2395(3) 0.15807(13) 0.0256(7) Uani 1 1 d .
H12 H 0.5436 0.2308 0.1896 0.031 Uiso 1 1 calc R
C13 C 0.59699(17) 0.2882(3) 0.15024(14) 0.0265(7) Uani 1 1 d .
C14 C 0.59874(17) 0.2979(3) 0.10349(13) 0.0246(7) Uani 1 1 d .
H14 H 0.6347 0.3271 0.0981 0.030 Uiso 1 1 calc R
C15 C 0.54919(18) 0.2661(3) 0.06482(13) 0.0274(7) Uani 1 1 d .
C16 C 0.49772(18) 0.2181(3) 0.07317(14) 0.0286(7) Uani 1 1 d .
H16 H 0.4638 0.1951 0.0471 0.034 Uiso 1 1 calc R
C17 C 0.4595(2) 0.0635(4) 0.15994(17) 0.0385(9) Uani 1 1 d .
H17A H 0.4219 0.0428 0.1684 0.046 Uiso 1 1 calc R
H17B H 0.4920 0.0847 0.1896 0.046 Uiso 1 1 calc R
C18 C 0.48453(18) -0.0303(3) 0.13905(15) 0.0287(8) Uani 1 1 d .
C21 C 0.29065(16) 0.0357(3) 0.12783(13) 0.0220(6) Uani 1 1 d .
C22 C 0.27114(17) -0.0317(3) 0.08984(12) 0.0237(7) Uani 1 1 d .
H22 H 0.2563 -0.0065 0.0582 0.028 Uiso 1 1 calc R
C23 C 0.27320(18) -0.1359(3) 0.09784(13) 0.0264(7) Uani 1 1 d .
C24 C 0.29397(16) -0.1709(3) 0.14495(13) 0.0236(7) Uani 1 1 d .
H24 H 0.2934 -0.2417 0.1507 0.028 Uiso 1 1 calc R
C25 C 0.31528(17) -0.1059(3) 0.18340(13) 0.0246(7) Uani 1 1 d .
C26 C 0.31275(16) -0.0007(3) 0.17465(13) 0.0240(7) Uani 1 1 d .
H26 H 0.3260 0.0456 0.2005 0.029 Uiso 1 1 calc R
C27 C 0.22668(15) 0.1841(3) 0.09052(12) 0.0194(6) Uani 1 1 d .
H27A H 0.2111 0.1430 0.0612 0.023 Uiso 1 1 calc R
H27B H 0.2331 0.2540 0.0808 0.023 Uiso 1 1 calc R
C28 C 0.17526(17) 0.1866(3) 0.11509(13) 0.0250(7) Uani 1 1 d .
C31 C 0.30253(17) 0.4276(3) 0.11764(13) 0.0244(7) Uani 1 1 d .
C32 C 0.25163(18) 0.4463(3) 0.07748(14) 0.0279(7) Uani 1 1 d .
H32 H 0.2506 0.4184 0.0476 0.033 Uiso 1 1 calc R
C33 C 0.20138(18) 0.5069(3) 0.08129(15) 0.0284(8) Uani 1 1 d .
C34 C 0.20492(18) 0.5480(3) 0.12572(15) 0.0284(8) Uani 1 1 d .
H34 H 0.1724 0.5919 0.1282 0.034 Uiso 1 1 calc R
C35 C 0.2542(2) 0.5266(3) 0.16607(15) 0.0307(8) Uani 1 1 d .
C36 C 0.30373(18) 0.4669(3) 0.16174(14) 0.0275(7) Uani 1 1 d .
H36 H 0.3385 0.4529 0.1890 0.033 Uiso 1 1 calc R
C37 C 0.41457(16) 0.4263(3) 0.12410(14) 0.0262(7) Uani 1 1 d .
H37A H 0.4494 0.3773 0.1283 0.031 Uiso 1 1 calc R
H37B H 0.4217 0.4621 0.1547 0.031 Uiso 1 1 calc R
C38 C 0.41838(19) 0.5049(3) 0.08632(15) 0.0317(8) Uani 1 1 d .
C131 C 0.65098(19) 0.3266(4) 0.19115(15) 0.0352(9) Uani 1 1 d .
H13A H 0.6452 0.3990 0.1959 0.053 Uiso 1 1 calc R
H13B H 0.6905 0.3163 0.1840 0.053 Uiso 1 1 calc R
H13C H 0.6523 0.2894 0.2201 0.053 Uiso 1 1 calc R
C151 C 0.5506(2) 0.2796(4) 0.01466(15) 0.0407(10) Uani 1 1 d .
H15A H 0.5279 0.3417 0.0012 0.061 Uiso 1 1 calc R
H15B H 0.5305 0.2212 -0.0046 0.061 Uiso 1 1 calc R
H15C H 0.5942 0.2848 0.0147 0.061 Uiso 1 1 calc R
C181 C 0.4417(3) -0.0538(5) 0.0890(2) 0.0648(16) Uani 1 1 d .
H18A H 0.4550 -0.1173 0.0779 0.097 Uiso 1 1 calc R
H18B H 0.4441 0.0015 0.0675 0.097 Uiso 1 1 calc R
H18C H 0.3983 -0.0607 0.0895 0.097 Uiso 1 1 calc R
C182 C 0.4837(3) -0.1186(4) 0.1715(3) 0.0659(17) Uani 1 1 d .
H18D H 0.4403 -0.1334 0.1701 0.099 Uiso 1 1 calc R
H18E H 0.5083 -0.1014 0.2042 0.099 Uiso 1 1 calc R
H18F H 0.5020 -0.1784 0.1611 0.099 Uiso 1 1 calc R
C183 C 0.5520(2) -0.0159(3) 0.13806(18) 0.0391(10) Uani 1 1 d .
H18G H 0.5717 -0.0823 0.1384 0.059 Uiso 1 1 calc R
H18H H 0.5759 0.0231 0.1660 0.059 Uiso 1 1 calc R
H18I H 0.5515 0.0208 0.1091 0.059 Uiso 1 1 calc R
C231 C 0.2521(2) -0.2073(3) 0.05659(15) 0.0364(9) Uani 1 1 d .
H23A H 0.2200 -0.1743 0.0304 0.055 Uiso 1 1 calc R
H23B H 0.2344 -0.2685 0.0663 0.055 Uiso 1 1 calc R
H23C H 0.2880 -0.2259 0.0461 0.055 Uiso 1 1 calc R
C251 C 0.3363(2) -0.1449(3) 0.23371(14) 0.0339(9) Uani 1 1 d .
H25A H 0.2997 -0.1522 0.2450 0.051 Uiso 1 1 calc R
H25B H 0.3660 -0.0970 0.2541 0.051 Uiso 1 1 calc R
H25C H 0.3567 -0.2110 0.2347 0.051 Uiso 1 1 calc R
C281 C 0.15307(19) 0.0817(3) 0.12380(18) 0.0370(10) Uani 1 1 d .
H28A H 0.1863 0.0477 0.1488 0.055 Uiso 1 1 calc R
H28B H 0.1432 0.0419 0.0944 0.055 Uiso 1 1 calc R
H28C H 0.1154 0.0879 0.1338 0.055 Uiso 1 1 calc R
C282 C 0.11864(19) 0.2432(3) 0.08023(16) 0.0341(9) Uani 1 1 d .
H28D H 0.1040 0.2056 0.0502 0.051 Uiso 1 1 calc R
H28E H 0.1317 0.3114 0.0742 0.051 Uiso 1 1 calc R
H28F H 0.0845 0.2482 0.0943 0.051 Uiso 1 1 calc R
C283 C 0.1978(2) 0.2470(4) 0.16105(16) 0.0382(10) Uani 1 1 d .
H28G H 0.1636 0.2529 0.1751 0.057 Uiso 1 1 calc R
H28H H 0.2107 0.3149 0.1543 0.057 Uiso 1 1 calc R
H28I H 0.2335 0.2123 0.1834 0.057 Uiso 1 1 calc R
C331 C 0.1473(2) 0.5316(3) 0.03766(17) 0.0388(10) Uani 1 1 d .
H33A H 0.1617 0.5773 0.0171 0.058 Uiso 1 1 calc R
H33B H 0.1138 0.5645 0.0472 0.058 Uiso 1 1 calc R
H33C H 0.1312 0.4689 0.0204 0.058 Uiso 1 1 calc R
C351 C 0.2560(2) 0.5675(3) 0.21449(16) 0.0387(10) Uani 1 1 d .
H35A H 0.2910 0.6152 0.2258 0.058 Uiso 1 1 calc R
H35B H 0.2616 0.5112 0.2371 0.058 Uiso 1 1 calc R
H35C H 0.2164 0.6025 0.2119 0.058 Uiso 1 1 calc R
C381 C 0.3826(2) 0.6024(3) 0.08943(19) 0.0408(10) Uani 1 1 d .
H38A H 0.3373 0.5900 0.0766 0.061 Uiso 1 1 calc R
H38B H 0.3946 0.6561 0.0710 0.061 Uiso 1 1 calc R
H38C H 0.3930 0.6236 0.1227 0.061 Uiso 1 1 calc R
C382 C 0.3946(2) 0.4594(4) 0.03573(15) 0.0396(10) Uani 1 1 d .
H38D H 0.4165 0.3955 0.0349 0.059 Uiso 1 1 calc R
H38E H 0.4028 0.5072 0.0130 0.059 Uiso 1 1 calc R
H38F H 0.3493 0.4467 0.0273 0.059 Uiso 1 1 calc R
C383 C 0.48767(19) 0.5323(3) 0.09753(16) 0.0365(9) Uani 1 1 d .
H38G H 0.5036 0.5583 0.1301 0.055 Uiso 1 1 calc R
H38H H 0.4924 0.5844 0.0752 0.055 Uiso 1 1 calc R
H38I H 0.5115 0.4718 0.0944 0.055 Uiso 1 1 calc R

loop_
_atom_site_aniso_label
_atom_site_aniso_U_11
_atom_site_aniso_U_22
_atom_site_aniso_U_33
_atom_site_aniso_U_23
_atom_site_aniso_U_13
_atom_site_aniso_U_12
Ta1 0.01404(6) 0.01517(6) 0.01526(6) 0.00173(4) 0.00472(4) 0.00057(4)
Cl1 0.0303(4) 0.0287(4) 0.0152(3) -0.0003(3) 0.0036(3) 0.0010(3)
N1 0.0210(14) 0.0279(15) 0.0304(16) 0.0064(12) 0.0071(12) 0.0010(12)
Cl2 0.0222(4) 0.0273(4) 0.0151(3) 0.0001(3) 0.0046(3) 0.0006(3)
N2 0.0212(13) 0.0212(13) 0.0222(14) 0.0003(11) 0.0062(11) -0.0002(11)
N3 0.0230(15) 0.0184(13) 0.0404(18) -0.0002(12) 0.0093(13) -0.0023(11)
C11 0.0224(16) 0.0241(16) 0.0282(18) 0.0038(13) 0.0092(14) 0.0033(13)
C12 0.0244(17) 0.0273(17) 0.0256(17) 0.0023(14) 0.0086(14) 0.0006(13)
C13 0.0205(16) 0.0309(18) 0.0280(18) 0.0009(14) 0.0074(14) 0.0015(14)
C14 0.0215(16) 0.0245(16) 0.0312(18) 0.0082(14) 0.0131(14) 0.0020(13)
C15 0.0279(18) 0.0321(19) 0.0246(17) 0.0063(14) 0.0118(14) 0.0034(14)
C16 0.0263(18) 0.0323(19) 0.0256(17) 0.0045(15) 0.0057(14) 0.0018(15)
C17 0.035(2) 0.043(2) 0.038(2) 0.0065(19) 0.0128(18) 0.0047(18)
C18 0.0241(17) 0.0275(18) 0.035(2) 0.0029(15) 0.0100(15) 0.0072(14)
C21 0.0194(15) 0.0222(15) 0.0255(17) 0.0018(13) 0.0084(13) -0.0013(12)
C22 0.0254(16) 0.0267(17) 0.0192(15) -0.0009(13) 0.0073(13) 0.0004(13)
C23 0.0292(18) 0.0242(17) 0.0261(17) -0.0039(13) 0.0089(14) 0.0001(14)
C24 0.0218(16) 0.0177(15) 0.0317(18) 0.0034(13) 0.0089(14) 0.0000(12)
C25 0.0232(16) 0.0268(17) 0.0235(17) 0.0048(13) 0.0068(13) -0.0029(13)
C26 0.0233(16) 0.0262(17) 0.0225(16) -0.0003(13) 0.0069(13) -0.0022(13)
C27 0.0194(15) 0.0200(14) 0.0194(15) 0.0001(12) 0.0069(12) -0.0003(12)
C28 0.0212(16) 0.0283(17) 0.0269(17) -0.0040(14) 0.0097(13) -0.0055(13)
C31 0.0251(17) 0.0178(15) 0.0302(18) 0.0000(13) 0.0086(14) -0.0022(12)
C32 0.0300(18) 0.0233(17) 0.0279(18) -0.0006(14) 0.0056(15) -0.0010(14)
C33 0.0262(17) 0.0197(16) 0.036(2) 0.0028(14) 0.0048(15) 0.0015(13)
C34 0.0270(18) 0.0170(15) 0.044(2) -0.0013(14) 0.0143(16) 0.0002(13)
C35 0.037(2) 0.0236(17) 0.034(2) -0.0048(15) 0.0147(17) 0.0006(15)
C36 0.0312(19) 0.0231(16) 0.0272(18) -0.0025(14) 0.0078(15) -0.0049(14)
C37 0.0197(16) 0.0225(16) 0.0337(19) 0.0046(14) 0.0045(14) -0.0027(13)
C38 0.0309(19) 0.0216(17) 0.040(2) 0.0085(15) 0.0075(16) -0.0043(14)
C131 0.0282(19) 0.043(2) 0.032(2) 0.0013(17) 0.0054(16) -0.0121(17)
C151 0.042(2) 0.057(3) 0.0264(19) 0.0108(19) 0.0149(18) -0.001(2)
C181 0.057(3) 0.069(4) 0.067(4) -0.023(3) 0.016(3) 0.000(3)
C182 0.049(3) 0.047(3) 0.104(5) 0.022(3) 0.026(3) 0.014(2)
C183 0.031(2) 0.035(2) 0.059(3) 0.012(2) 0.024(2) 0.0107(17)
C231 0.046(2) 0.0288(19) 0.033(2) -0.0086(16) 0.0099(18) -0.0004(17)
C251 0.037(2) 0.031(2) 0.0283(19) 0.0102(15) 0.0026(16) -0.0013(16)
C281 0.0250(18) 0.0296(19) 0.060(3) 0.0100(19) 0.0188(19) 0.0001(15)
C282 0.0263(19) 0.035(2) 0.041(2) 0.0021(17) 0.0113(17) 0.0050(16)
C283 0.035(2) 0.050(2) 0.035(2) -0.0128(19) 0.0183(18) -0.0070(19)
C331 0.028(2) 0.037(2) 0.044(2) 0.0057(19) 0.0016(17) 0.0079(17)
C351 0.048(3) 0.034(2) 0.041(2) -0.0114(18) 0.025(2) 0.0005(18)
C381 0.036(2) 0.0240(18) 0.063(3) 0.0117(19) 0.016(2) 0.0001(16)
C382 0.047(3) 0.038(2) 0.031(2) 0.0070(17) 0.0091(19) -0.0090(19)
C383 0.030(2) 0.039(2) 0.039(2) 0.0040(18) 0.0093(17) -0.0120(17)

loop_
_atom_type_symbol
_atom_type_description
_atom_type_scat_dispersion_real
_atom_type_scat_dispersion_imag
_atom_type_scat_source
C C 0.0033 0.0016 'International Tables Vol C Tables 4.2.6.8 and 6.1.1.4'
H H 0.0000 0.0000 'International Tables Vol C Tables 4.2.6.8 and 6.1.1.4'
N N 0.0061 0.0033 'International Tables Vol C Tables 4.2.6.8 and 6.1.1.4'
Cl Cl 0.1484 0.1585 'International Tables Vol C Tables 4.2.6.8 and 6.1.1.4'
Ta Ta -0.7052 6.5227 'International Tables Vol C Tables 4.2.6.8 and 6.1.1.4'

loop_
_geom_angle_atom_site_label_1
_geom_angle_atom_site_label_2
_geom_angle_atom_site_label_3
_geom_angle
N3 Ta1 N2 118.56(12)
N3 Ta1 N1 121.43(13)
N2 Ta1 N1 120.00(13)
N3 Ta1 Cl2 92.09(10)
N2 Ta1 Cl2 87.86(9)
N1 Ta1 Cl2 91.21(10)
N3 Ta1 Cl1 90.15(10)
N2 Ta1 Cl1 91.55(9)
N1 Ta1 Cl1 87.16(10)
Cl2 Ta1 Cl1 177.70(3)
C11 N1 C17 114.5(3)
C11 N1 Ta1 122.2(2)
C17 N1 Ta1 118.5(3)
C21 N2 C27 116.1(3)
C21 N2 Ta1 122.4(2)
C27 N2 Ta1 117.0(2)
C31 N3 C37 114.3(3)
C31 N3 Ta1 125.3(2)
C37 N3 Ta1 116.8(2)
C16 C11 C12 119.9(3)
C16 C11 N1 119.6(3)
C12 C11 N1 120.5(3)
C11 C12 C13 120.1(3)
C14 C13 C12 118.7(3)
C14 C13 C131 120.0(3)
C12 C13 C131 121.2(3)
C15 C14 C13 121.7(3)
C14 C15 C16 118.8(3)
C14 C15 C151 121.4(4)
C16 C15 C151 119.7(4)
C11 C16 C15 120.6(4)
N1 C17 C18 114.6(4)
C182 C18 C181 109.3(5)
C182 C18 C183 108.2(4)
C181 C18 C183 109.6(4)
C182 C18 C17 106.5(4)
C181 C18 C17 110.5(4)
C183 C18 C17 112.7(4)
C22 C21 C26 120.3(3)
C22 C21 N2 119.8(3)
C26 C21 N2 119.9(3)
C23 C22 C21 120.5(3)
C22 C23 C24 118.5(3)
C22 C23 C231 119.8(3)
C24 C23 C231 121.7(3)
C25 C24 C23 122.4(3)
C24 C25 C26 118.3(3)
C24 C25 C251 121.5(3)
C26 C25 C251 120.1(3)
C21 C26 C25 120.0(3)
N2 C27 C28 116.2(3)
C281 C28 C283 111.2(4)
C281 C28 C27 113.1(3)
C283 C28 C27 110.1(3)
C281 C28 C282 107.9(3)
C283 C28 C282 108.5(3)
C27 C28 C282 105.8(3)
C32 C31 C36 120.4(4)
C32 C31 N3 120.5(3)
C36 C31 N3 119.1(3)
C31 C32 C33 119.7(4)
C34 C33 C32 118.6(3)
C34 C33 C331 121.1(4)
C32 C33 C331 120.2(4)
C35 C34 C33 122.0(3)
C34 C35 C36 118.7(4)
C34 C35 C351 121.5(4)
C36 C35 C351 119.8(4)
C31 C36 C35 120.6(4)
N3 C37 C38 116.7(3)
C383 C38 C381 107.7(3)
C383 C38 C382 108.9(4)
C381 C38 C382 110.7(4)
C383 C38 C37 106.4(3)
C381 C38 C37 111.9(4)
C382 C38 C37 111.1(3)

loop_
_geom_bond_atom_site_label_1
_geom_bond_atom_site_label_2
_geom_bond_distance
Ta1 N3 1.943(3)
Ta1 N2 1.960(3)
Ta1 N1 1.961(3)
Ta1 Cl2 2.4311(8)
Ta1 Cl1 2.4444(8)
N1 C11 1.445(5)
N1 C17 1.494(5)
N2 C21 1.438(4)
N2 C27 1.478(4)
N3 C31 1.450(5)
N3 C37 1.475(4)
C11 C16 1.397(5)
C11 C12 1.400(5)
C12 C13 1.407(5)
C13 C14 1.401(5)
C13 C131 1.509(5)
C14 C15 1.389(5)
C15 C16 1.402(5)
C15 C151 1.504(5)
C17 C18 1.562(6)
C18 C182 1.512(7)
C18 C181 1.525(7)
C18 C183 1.531(5)
C21 C22 1.393(5)
C21 C26 1.403(5)
C22 C23 1.392(5)
C23 C24 1.403(5)
C23 C231 1.497(5)
C24 C25 1.386(5)
C25 C26 1.409(5)
C25 C251 1.505(5)
C27 C28 1.540(5)
C28 C281 1.519(5)
C28 C283 1.521(5)
C28 C282 1.555(5)
C31 C32 1.390(5)
C31 C36 1.396(5)
C32 C33 1.413(5)
C33 C34 1.401(6)
C33 C331 1.507(5)
C34 C35 1.381(6)
C35 C36 1.397(5)
C35 C351 1.519(6)
C37 C38 1.546(5)
C38 C383 1.526(5)
C38 C381 1.533(6)
C38 C382 1.546(6)

loop_
_platon_squeeze_void_nr
_platon_squeeze_void_average_x
_platon_squeeze_void_average_y
_platon_squeeze_void_average_z
_platon_squeeze_void_volume
_platon_squeeze_void_count_electrons
_platon_squeeze_void_content
1 0.500 0.000 0.000 18 1 ' '
2 0.000 0.076 0.250 147 48 ' '
3 0.500 0.000 0.500 18 1 ' '
4 0.000 -0.076 0.750 147 48 ' '
5 0.500 0.424 0.750 147 48 ' '
6 0.500 0.576 0.250 147 48 ' '
7 0.000 0.500 0.000 18 1 ' '
8 1.000 0.500 0.500 18 1 ' '
